data_1555531
loop_
_publ_author_name
'Hsieh, Ya-Chu'
'Wu, Tsun-Cheng'
'Li, Jen-Yi'
'Chen, Yi-Ting'
'Kuo, Ming-Yu'
'Chou, Pi-Tai'
'Wu, Yao-Ting'

_publ_section_title
;
 Dinaphthozethrene and Diindenozethrene: Synthesis, Structural Analysis,
 and Properties.
;
_journal_issue 8
_journal_name_full 'Organic letters'
_journal_page_first 1868
_journal_page_last 1871
_journal_paper_doi 10.1021/acs.orglett.6b00637
_journal_volume 18
_journal_year 2016
_chemical_formula_sum 'C36 H18'
_chemical_formula_weight 450.50
_space_group_IT_number 14
_space_group_name_Hall '-P 2ybc'
_space_group_name_H-M_alt 'P 1 21/c 1'
_symmetry_cell_setting monoclinic
_symmetry_space_group_name_Hall '-P 2ybc'
_symmetry_space_group_name_H-M 'P 1 21/c 1'
_atom_sites_solution_hydrogens geom
_atom_sites_solution_primary direct
_atom_sites_solution_secondary difmap
_audit_creation_method SHELXL-97
_cell_angle_alpha 90.00
_cell_angle_beta 95.156(3)
_cell_angle_gamma 90.00
_cell_formula_units_Z 4
_cell_length_a 12.7866(5)
_cell_length_b 3.92370(10)
_cell_length_c 42.4380(15)
_cell_measurement_reflns_used 3133
_cell_measurement_temperature 296(2)
_cell_measurement_theta_max 64.8837
_cell_measurement_theta_min 3.8883
_cell_volume 2120.53(12)
_computing_cell_refinement 'SAINT V7.34A (Bruker AXS, 2006)'
_computing_data_collection 'APEX2 (Bruker AXS, 2010)'
_computing_data_reduction 'SAINT V7.34A (Bruker AXS, 2006)'
_computing_molecular_graphics 'SHELXTL (Sheldrick, 2008)'
_computing_publication_material SHELXTL
_computing_structure_refinement 'SHELXL-97 (Sheldrick, 2008)'
_computing_structure_solution 'SHELXS-97 (Sheldrick, 2008)'
_diffrn_ambient_temperature 296(2)
_diffrn_detector_area_resol_mean 8.3333
_diffrn_measured_fraction_theta_full 0.983
_diffrn_measured_fraction_theta_max 0.983
_diffrn_measurement_device_type 'Bruker APEX-II CCD'
_diffrn_measurement_method '\f and \w scans'
_diffrn_radiation_monochromator graphite
_diffrn_radiation_source 'fine-focus sealed tube'
_diffrn_radiation_type CuK\a
_diffrn_radiation_wavelength 1.54178
_diffrn_reflns_av_R_equivalents 0.0203
_diffrn_reflns_av_sigmaI/netI 0.0185
_diffrn_reflns_limit_h_max 15
_diffrn_reflns_limit_h_min -15
_diffrn_reflns_limit_k_max 4
_diffrn_reflns_limit_k_min -2
_diffrn_reflns_limit_l_max 50
_diffrn_reflns_limit_l_min -49
_diffrn_reflns_number 13598
_diffrn_reflns_theta_full 66.28
_diffrn_reflns_theta_max 66.28
_diffrn_reflns_theta_min 3.47
_exptl_absorpt_coefficient_mu 0.613
_exptl_absorpt_correction_T_max 0.9492
_exptl_absorpt_correction_T_min 0.8770
_exptl_absorpt_correction_type multi-scan
_exptl_absorpt_process_details 'SADABS V2008/1 (Bruker AXS)'
_exptl_crystal_colour Black
_exptl_crystal_density_diffrn 1.411
_exptl_crystal_density_meas ?
_exptl_crystal_density_method 'not measured'
_exptl_crystal_description Tabullar
_exptl_crystal_F_000 936
_exptl_crystal_size_max 0.22
_exptl_crystal_size_mid 0.17
_exptl_crystal_size_min 0.05
_refine_diff_density_max 0.306
_refine_diff_density_min -0.190
_refine_diff_density_rms 0.039
_refine_ls_extinction_method none
_refine_ls_goodness_of_fit_ref 1.034
_refine_ls_hydrogen_treatment constr
_refine_ls_matrix_type full
_refine_ls_number_parameters 325
_refine_ls_number_reflns 3672
_refine_ls_number_restraints 0
_refine_ls_restrained_S_all 1.034
_refine_ls_R_factor_all 0.0623
_refine_ls_R_factor_gt 0.0480
_refine_ls_shift/su_max 0.001
_refine_ls_shift/su_mean 0.000
_refine_ls_structure_factor_coef Fsqd
_refine_ls_weighting_details 'calc w=1/[\s^2^(Fo^2^)+(0.0799P)^2^+0.2751P] where P=(Fo^2^+2Fc^2^)/3'
_refine_ls_weighting_scheme calc
_refine_ls_wR_factor_gt 0.1280
_refine_ls_wR_factor_ref 0.1399
_reflns_number_gt 2843
_reflns_number_total 3672
_reflns_threshold_expression >2sigma(I)
_cod_data_source_file ol6b00637_si_003.cif
_cod_data_source_block cu_110833_0m
_cod_depositor_comments
;
The following automatic conversions were performed:

data item '_exptl_crystal_density_meas' value 'not measured' was
changed to '?' -- the value is perceived as not measured.

Automatic conversion script
Id: cif_fix_values 6909 2019-04-08 15:41:33Z antanas 
;
_cod_database_code 1555531

loop_
_symmetry_equiv_pos_as_xyz
'x, y, z'
'-x, y+1/2, -z+1/2'
'-x, -y, -z'
'x, -y-1/2, z-1/2'

loop_
_atom_site_label
_atom_site_type_symbol
_atom_site_fract_x
_atom_site_fract_y
_atom_site_fract_z
_atom_site_U_iso_or_equiv
_atom_site_adp_type
_atom_site_occupancy
_atom_site_symmetry_multiplicity
_atom_site_calc_flag
_atom_site_refinement_flags
C1 C 0.26915(14) 0.9981(4) 0.13975(4) 0.0549(4) Uani 1 1 d .
C2 C 0.22320(16) 0.9073(4) 0.16681(4) 0.0599(5) Uani 1 1 d .
C3 C 0.25863(18) 0.8518(5) 0.20105(4) 0.0668(5) Uani 1 1 d .
C4 C 0.3543(2) 0.8629(5) 0.21879(4) 0.0763(6) Uani 1 1 d .
H4 H 0.4140 0.9320 0.2095 0.092 Uiso 1 1 calc R
C5 C 0.3621(2) 0.7707(6) 0.25069(5) 0.0927(8) Uani 1 1 d .
H5 H 0.4270 0.7799 0.2625 0.111 Uiso 1 1 calc R
C6 C 0.2747(3) 0.6660(6) 0.26500(5) 0.1052(10) Uani 1 1 d .
H6 H 0.2808 0.6090 0.2864 0.126 Uiso 1 1 calc R
C7 C 0.1789(3) 0.6462(6) 0.24766(5) 0.0969(9) Uani 1 1 d .
H7 H 0.1203 0.5717 0.2572 0.116 Uiso 1 1 calc R
C8 C 0.1698(2) 0.7375(5) 0.21595(5) 0.0782(7) Uani 1 1 d .
C9 C 0.0787(2) 0.7235(5) 0.19272(5) 0.0744(6) Uani 1 1 d .
C10 C -0.0289(2) 0.6515(6) 0.19395(6) 0.0919(8) Uani 1 1 d .
H10 H -0.0535 0.5799 0.2128 0.110 Uiso 1 1 calc R
C11 C -0.0968(2) 0.6870(6) 0.16742(7) 0.0930(8) Uani 1 1 d .
H11 H -0.1678 0.6436 0.1687 0.112 Uiso 1 1 calc R
C12 C -0.06221(18) 0.7885(5) 0.13792(6) 0.0771(6) Uani 1 1 d .
C13 C -0.12840(18) 0.8513(6) 0.11016(7) 0.0877(7) Uani 1 1 d .
H13 H -0.2003 0.8154 0.1100 0.105 Uiso 1 1 calc R
C14 C -0.08721(17) 0.9648(6) 0.08351(6) 0.0801(6) Uani 1 1 d .
H14 H -0.1323 1.0198 0.0658 0.096 Uiso 1 1 calc R
C15 C 0.02088(16) 1.0006(5) 0.08209(5) 0.0688(5) Uani 1 1 d .
H15 H 0.0464 1.0762 0.0635 0.083 Uiso 1 1 calc R
C16 C 0.09063(15) 0.9251(5) 0.10801(4) 0.0607(5) Uani 1 1 d .
C17 C 0.20628(14) 0.9380(4) 0.10872(4) 0.0551(4) Uani 1 1 d .
C18 C 0.26111(14) 0.8749(4) 0.08274(4) 0.0532(4) Uani 1 1 d .
C19 C 0.23697(15) 0.7382(4) 0.04992(4) 0.0569(4) Uani 1 1 d .
C20 C 0.14828(17) 0.6062(5) 0.03331(4) 0.0669(5) Uani 1 1 d .
H20 H 0.0850 0.6004 0.0425 0.080 Uiso 1 1 calc R
C21 C 0.15364(19) 0.4815(6) 0.00275(5) 0.0760(6) Uani 1 1 d .
H21 H 0.0936 0.3921 -0.0082 0.091 Uiso 1 1 calc R
C22 C 0.24539(19) 0.4881(6) -0.01146(5) 0.0758(6) Uani 1 1 d .
H22 H 0.2469 0.4084 -0.0321 0.091 Uiso 1 1 calc R
C23 C 0.33547(17) 0.6121(5) 0.00463(4) 0.0692(5) Uani 1 1 d .
H23 H 0.3982 0.6136 -0.0049 0.083 Uiso 1 1 calc R
C24 C 0.33215(15) 0.7349(5) 0.03515(4) 0.0579(4) Uani 1 1 d .
C25 C 0.41618(15) 0.8698(4) 0.05725(4) 0.0575(4) Uani 1 1 d .
C26 C 0.52235(16) 0.9485(5) 0.05509(5) 0.0666(5) Uani 1 1 d .
H26 H 0.5538 0.8999 0.0367 0.080 Uiso 1 1 calc R
C27 C 0.57937(16) 1.0973(5) 0.08025(5) 0.0673(5) Uani 1 1 d .
H27 H 0.6492 1.1541 0.0784 0.081 Uiso 1 1 calc R
C28 C 0.53492(15) 1.1675(5) 0.10904(4) 0.0598(5) Uani 1 1 d .
C29 C 0.58827(16) 1.3306(5) 0.13538(5) 0.0695(5) Uani 1 1 d .
H29 H 0.6587 1.3886 0.1350 0.083 Uiso 1 1 calc R
C30 C 0.53679(17) 1.4034(5) 0.16138(5) 0.0695(5) Uani 1 1 d .
H30 H 0.5720 1.5212 0.1781 0.083 Uiso 1 1 calc R
C31 C 0.43198(16) 1.3049(5) 0.16347(4) 0.0630(5) Uani 1 1 d .
H31 H 0.3990 1.3607 0.1814 0.076 Uiso 1 1 calc R
C32 C 0.37729(14) 1.1268(4) 0.13927(4) 0.0542(4) Uani 1 1 d .
C33 C 0.42856(14) 1.0748(4) 0.11150(4) 0.0531(4) Uani 1 1 d .
C34 C 0.37203(14) 0.9361(4) 0.08517(4) 0.0534(4) Uani 1 1 d .
C35 C 0.04723(16) 0.8381(5) 0.13640(5) 0.0644(5) Uani 1 1 d .
C36 C 0.11408(17) 0.8142(4) 0.16400(5) 0.0656(5) Uani 1 1 d .

loop_
_atom_site_aniso_label
_atom_site_aniso_U_11
_atom_site_aniso_U_22
_atom_site_aniso_U_33
_atom_site_aniso_U_23
_atom_site_aniso_U_13
_atom_site_aniso_U_12
C1 0.0711(11) 0.0452(9) 0.0501(9) -0.0004(7) 0.0156(8) 0.0036(7)
C2 0.0829(13) 0.0470(9) 0.0526(10) -0.0033(7) 0.0220(9) 0.0038(8)
C3 0.1056(16) 0.0478(10) 0.0503(10) -0.0030(7) 0.0251(10) 0.0039(9)
C4 0.1207(19) 0.0593(12) 0.0503(10) -0.0026(8) 0.0158(11) 0.0036(11)
C5 0.154(2) 0.0717(14) 0.0526(12) -0.0018(10) 0.0119(14) 0.0076(14)
C6 0.195(3) 0.0732(15) 0.0509(13) 0.0044(11) 0.0339(17) 0.0023(17)
C7 0.168(3) 0.0662(14) 0.0630(14) -0.0008(11) 0.0491(17) -0.0068(15)
C8 0.131(2) 0.0503(11) 0.0594(11) -0.0027(8) 0.0436(13) 0.0009(11)
C9 0.1083(17) 0.0525(11) 0.0689(13) -0.0049(9) 0.0436(12) -0.0039(10)
C10 0.123(2) 0.0686(14) 0.0944(17) -0.0096(12) 0.0645(17) -0.0162(13)
C11 0.0954(18) 0.0796(16) 0.112(2) -0.0161(14) 0.0524(16) -0.0182(13)
C12 0.0770(14) 0.0606(12) 0.0990(17) -0.0132(11) 0.0367(13) -0.0085(10)
C13 0.0685(14) 0.0792(15) 0.118(2) -0.0167(14) 0.0225(14) -0.0067(11)
C14 0.0702(13) 0.0716(13) 0.0989(17) -0.0072(12) 0.0098(12) 0.0014(10)
C15 0.0702(12) 0.0594(11) 0.0778(13) -0.0030(9) 0.0114(10) 0.0013(9)
C16 0.0680(12) 0.0508(10) 0.0655(11) -0.0039(8) 0.0186(9) -0.0014(8)
C17 0.0688(11) 0.0448(9) 0.0533(9) 0.0023(7) 0.0145(8) 0.0007(7)
C18 0.0652(11) 0.0486(9) 0.0468(9) 0.0038(7) 0.0105(8) 0.0022(7)
C19 0.0755(12) 0.0480(9) 0.0477(9) 0.0045(7) 0.0084(8) 0.0045(8)
C20 0.0784(13) 0.0641(11) 0.0587(11) -0.0011(8) 0.0087(9) -0.0014(9)
C21 0.0955(16) 0.0695(13) 0.0610(12) -0.0086(9) -0.0042(11) 0.0022(11)
C22 0.1038(17) 0.0742(13) 0.0494(10) -0.0085(9) 0.0066(11) 0.0078(11)
C23 0.0901(15) 0.0665(12) 0.0531(10) -0.0007(8) 0.0171(10) 0.0092(10)
C24 0.0763(12) 0.0513(10) 0.0476(9) 0.0053(7) 0.0134(8) 0.0077(8)
C25 0.0699(12) 0.0536(10) 0.0507(9) 0.0056(7) 0.0153(8) 0.0070(8)
C26 0.0751(13) 0.0661(12) 0.0618(11) 0.0031(9) 0.0247(10) 0.0059(9)
C27 0.0646(12) 0.0682(12) 0.0715(12) 0.0086(9) 0.0189(10) 0.0026(9)
C28 0.0642(11) 0.0533(10) 0.0626(11) 0.0079(8) 0.0088(9) 0.0026(8)
C29 0.0721(13) 0.0628(12) 0.0727(13) 0.0078(9) 0.0009(10) -0.0058(9)
C30 0.0859(14) 0.0583(11) 0.0622(11) 0.0010(8) -0.0041(10) -0.0061(9)
C31 0.0845(13) 0.0514(10) 0.0535(10) 0.0002(8) 0.0078(9) 0.0014(9)
C32 0.0691(11) 0.0454(9) 0.0490(9) 0.0028(7) 0.0099(8) 0.0039(7)
C33 0.0633(11) 0.0468(9) 0.0500(9) 0.0065(7) 0.0098(8) 0.0035(7)
C34 0.0657(11) 0.0481(9) 0.0477(9) 0.0049(7) 0.0113(8) 0.0045(7)
C35 0.0756(13) 0.0493(10) 0.0719(12) -0.0071(8) 0.0267(10) -0.0031(8)
C36 0.0874(14) 0.0476(10) 0.0669(12) -0.0039(8) 0.0347(11) -0.0014(8)

loop_
_atom_type_symbol
_atom_type_description
_atom_type_scat_dispersion_real
_atom_type_scat_dispersion_imag
_atom_type_scat_source
C C 0.0181 0.0091 'International Tables Vol C Tables 4.2.6.8 and 6.1.1.4'
H H 0.0000 0.0000 'International Tables Vol C Tables 4.2.6.8 and 6.1.1.4'

loop_
_geom_angle_atom_site_label_1
_geom_angle_atom_site_label_2
_geom_angle_atom_site_label_3
_geom_angle
C2 C1 C32 124.67(17)
C2 C1 C17 117.05(17)
C32 C1 C17 118.15(15)
C1 C2 C36 118.58(18)
C1 C2 C3 136.77(19)
C36 C2 C3 104.50(16)
C4 C3 C8 118.19(19)
C4 C3 C2 134.51(19)
C8 C3 C2 107.1(2)
C3 C4 C5 120.2(2)
C3 C4 H4 119.9
C5 C4 H4 119.9
C6 C5 C4 120.9(3)
C6 C5 H5 119.5
C4 C5 H5 119.5
C7 C6 C5 119.9(2)
C7 C6 H6 120.0
C5 C6 H6 120.0
C6 C7 C8 119.9(3)
C6 C7 H7 120.1
C8 C7 H7 120.1
C7 C8 C3 120.8(3)
C7 C8 C9 129.6(2)
C3 C8 C9 109.46(18)
C36 C9 C10 118.8(2)
C36 C9 C8 106.3(2)
C10 C9 C8 134.9(2)
C11 C10 C9 120.0(2)
C11 C10 H10 120.0
C9 C10 H10 120.0
C10 C11 C12 121.9(2)
C10 C11 H11 119.0
C12 C11 H11 119.0
C13 C12 C35 117.3(2)
C13 C12 C11 125.0(2)
C35 C12 C11 117.7(2)
C14 C13 C12 120.2(2)
C14 C13 H13 119.9
C12 C13 H13 119.9
C13 C14 C15 121.7(2)
C13 C14 H14 119.1
C15 C14 H14 119.1
C16 C15 C14 120.9(2)
C16 C15 H15 119.5
C14 C15 H15 119.5
C15 C16 C35 117.06(18)
C15 C16 C17 125.51(17)
C35 C16 C17 117.40(18)
C18 C17 C16 123.83(17)
C18 C17 C1 117.33(16)
C16 C17 C1 118.69(15)
C17 C18 C34 118.85(16)
C17 C18 C19 136.83(17)
C34 C18 C19 104.29(14)
C20 C19 C24 117.96(17)
C20 C19 C18 134.40(18)
C24 C19 C18 107.51(16)
C19 C20 C21 120.0(2)
C19 C20 H20 120.0
C21 C20 H20 120.0
C22 C21 C20 121.3(2)
C22 C21 H21 119.3
C20 C21 H21 119.3
C21 C22 C23 120.10(19)
C21 C22 H22 119.9
C23 C22 H22 119.9
C22 C23 C24 119.5(2)
C22 C23 H23 120.2
C24 C23 H23 120.2
C23 C24 C19 121.04(19)
C23 C24 C25 130.07(18)
C19 C24 C25 108.88(15)
C34 C25 C26 119.14(18)
C34 C25 C24 106.57(16)
C26 C25 C24 134.24(17)
C27 C26 C25 119.57(17)
C27 C26 H26 120.2
C25 C26 H26 120.2
C26 C27 C28 121.86(18)
C26 C27 H27 119.1
C28 C27 H27 119.1
C29 C28 C27 124.60(18)
C29 C28 C33 117.13(17)
C27 C28 C33 118.26(18)
C30 C29 C28 120.13(19)
C30 C29 H29 119.9
C28 C29 H29 119.9
C29 C30 C31 121.70(19)
C29 C30 H30 119.2
C31 C30 H30 119.2
C32 C31 C30 121.00(18)
C32 C31 H31 119.5
C30 C31 H31 119.5
C31 C32 C33 116.84(17)
C31 C32 C1 125.23(16)
C33 C32 C1 117.90(15)
C34 C33 C32 118.77(16)
C34 C33 C28 118.32(16)
C32 C33 C28 122.89(17)
C25 C34 C33 122.77(17)
C25 C34 C18 112.62(16)
C33 C34 C18 124.39(15)
C36 C35 C16 118.42(18)
C36 C35 C12 119.13(19)
C16 C35 C12 122.4(2)
C9 C36 C35 122.3(2)
C9 C36 C2 112.6(2)
C35 C36 C2 124.90(17)

loop_
_geom_bond_atom_site_label_1
_geom_bond_atom_site_label_2
_geom_bond_distance
C1 C2 1.383(2)
C1 C32 1.474(2)
C1 C17 1.499(2)
C2 C36 1.437(3)
C2 C3 1.498(3)
C3 C4 1.379(3)
C3 C8 1.421(3)
C4 C5 1.396(3)
C4 H4 0.9300
C5 C6 1.381(4)
C5 H5 0.9300
C6 C7 1.373(4)
C6 H6 0.9300
C7 C8 1.387(3)
C7 H7 0.9300
C8 C9 1.459(3)
C9 C36 1.385(3)
C9 C10 1.409(3)
C10 C11 1.366(3)
C10 H10 0.9300
C11 C12 1.422(3)
C11 H11 0.9300
C12 C13 1.409(3)
C12 C35 1.420(3)
C13 C14 1.364(3)
C13 H13 0.9300
C14 C15 1.396(3)
C14 H14 0.9300
C15 C16 1.385(3)
C15 H15 0.9300
C16 C35 1.413(2)
C16 C17 1.477(3)
C17 C18 1.381(2)
C18 C34 1.433(2)
C18 C19 1.498(2)
C19 C20 1.381(3)
C19 C24 1.418(3)
C20 C21 1.394(3)
C20 H20 0.9300
C21 C22 1.367(3)
C21 H21 0.9300
C22 C23 1.374(3)
C22 H22 0.9300
C23 C24 1.386(2)
C23 H23 0.9300
C24 C25 1.461(3)
C25 C34 1.382(2)
C25 C26 1.403(3)
C26 C27 1.369(3)
C26 H26 0.9300
C27 C28 1.420(2)
C27 H27 0.9300
C28 C29 1.410(3)
C28 C33 1.421(2)
C29 C30 1.365(3)
C29 H29 0.9300
C30 C31 1.405(3)
C30 H30 0.9300
C31 C32 1.379(2)
C31 H31 0.9300
C32 C33 1.414(2)
C33 C34 1.387(2)
C35 C36 1.390(3)
